data_4304680
loop_
_publ_author_name
'Patrick L. Feng'
'Christopher C. Beedle'
'Changhyun Koo'
'Wolfgang Wernsdorfer'
'Motohiro Nakano'
'Stephen Hill'
'David N. Hendrickson'

_publ_contact_author_address
;
Department of Chemistry and Biochemistry
University of California-San Diego
La Jolla, CA 92092
USA
;
_publ_contact_author_email dhendrickson@ucsd.edu
_publ_contact_author_name 'David N. Hendrickson'
_publ_section_title
;
Heterometallic Integer-Spin Analogues of S=9/2 Mn4 Cubane Single-Molecule
Magnets
;
_journal_name_full 'Inorganic Chemistry'
_journal_page_first 3188
_journal_page_last 3204
_journal_paper_doi 10.1021/ic702241m
_journal_volume 47
_journal_year 2008
_chemical_formula_moiety 'C45 H45 Mn3 N12 Ni1 O10'
_chemical_formula_sum 'C45 H45 Mn3 N12 Ni O10'
_chemical_formula_weight 1137.421
_space_group_IT_number 9
_symmetry_cell_setting monoclinic
_symmetry_space_group_name_Hall 'C -2yc'
_symmetry_space_group_name_H-M 'C 1 c 1'
_atom_sites_solution_hydrogens geom
_atom_sites_solution_primary direct
_atom_sites_solution_secondary difmap
_cell_angle_alpha 90.00
_cell_angle_beta 122.9980(10)
_cell_angle_gamma 90.00
_cell_formula_units_Z 4
_cell_length_a 25.724(2)
_cell_length_b 15.9015(13)
_cell_length_c 14.1776(11)
_cell_measurement_reflns_used 8362
_cell_measurement_temperature 208(2)
_cell_measurement_theta_max 25.03
_cell_measurement_theta_min 2.56
_cell_volume 4863.9(7)
_computing_cell_refinement 'Bruker SMART'
_computing_data_collection 'Bruker SMART'
_computing_data_reduction 'Bruker SAINT'
_computing_molecular_graphics ORTEP32
_computing_publication_material WINGX
_computing_structure_refinement 'SHELXL-97 (Sheldrick, 1997)'
_computing_structure_solution 'SHELXL-97 (Sheldrick, 1997)'
_diffrn_ambient_temperature 293(2)
_diffrn_measured_fraction_theta_full 0.999
_diffrn_measured_fraction_theta_max 0.999
_diffrn_measurement_device_type 'CCD area detector'
_diffrn_measurement_method 'phi and omega scans'
_diffrn_radiation_monochromator graphite
_diffrn_radiation_source 'fine-focus sealed tube'
_diffrn_radiation_type MoK\a
_diffrn_radiation_wavelength 0.71073
_diffrn_reflns_av_R_equivalents 0.0471
_diffrn_reflns_av_sigmaI/netI 0.0805
_diffrn_reflns_limit_h_max 30
_diffrn_reflns_limit_h_min -30
_diffrn_reflns_limit_k_max 18
_diffrn_reflns_limit_k_min -17
_diffrn_reflns_limit_l_max 16
_diffrn_reflns_limit_l_min -16
_diffrn_reflns_number 16334
_diffrn_reflns_theta_full 25.00
_diffrn_reflns_theta_max 25.03
_diffrn_reflns_theta_min 2.56
_exptl_absorpt_coefficient_mu 1.212
_exptl_absorpt_correction_T_max 0.785
_exptl_absorpt_correction_T_min 0.748
_exptl_absorpt_correction_type multi-scan
_exptl_absorpt_process_details SADABS
_exptl_crystal_colour black
_exptl_crystal_density_diffrn 1.553
_exptl_crystal_density_method 'not measured'
_exptl_crystal_description block
_exptl_crystal_F_000 2328
_exptl_crystal_size_max 0.3
_exptl_crystal_size_mid 0.2
_exptl_crystal_size_min 0.2
_refine_diff_density_max 0.619
_refine_diff_density_min -0.282
_refine_diff_density_rms 0.072
_refine_ls_abs_structure_details 'Flack H D (1983), Acta Cryst. A39, 876-881'
_refine_ls_abs_structure_Flack -0.007(12)
_refine_ls_extinction_method none
_refine_ls_goodness_of_fit_ref 0.983
_refine_ls_hydrogen_treatment constr
_refine_ls_matrix_type full
_refine_ls_number_parameters 640
_refine_ls_number_reflns 8362
_refine_ls_number_restraints 2
_refine_ls_restrained_S_all 0.983
_refine_ls_R_factor_all 0.0501
_refine_ls_R_factor_gt 0.0411
_refine_ls_shift/su_max 0.002
_refine_ls_shift/su_mean 0.000
_refine_ls_structure_factor_coef Fsqd
_refine_ls_weighting_details 'calc w=1/[\s^2^(Fo^2^)+(0.0279P)^2^+0.0000P] where P=(Fo^2^+2Fc^2^)/3'
_refine_ls_weighting_scheme calc
_refine_ls_wR_factor_gt 0.0844
_refine_ls_wR_factor_ref 0.0884
_reflns_number_gt 7299
_reflns_number_total 8362
_reflns_threshold_expression >2sigma(I)
_cod_data_source_file ic702241m-file003_2.cif
_cod_data_source_block import
_cod_depositor_comments
;
The following automatic conversions were performed:
'_symmetry_cell_setting' value 'Monoclinic' changed to 'monoclinic'
according to '/home/saulius/struct/CIF-dictionaries/cif_core.dic'
dictionary named 'cif_core.dic' version 2.4.1 from
2010-06-29.

'_exptl_absorpt_correction_type' value 'MULTI-SCAN' changed
to 'multi-scan' according to
'/home/saulius/struct/CIF-dictionaries/cif_core.dic' dictionary named
'cif_core.dic' version 2.4.1 from 2010-06-29.

Automatic conversion script
Id: cif_fix_enum 1527 2010-12-29 10:47:43Z saulius 
;
_cod_original_sg_symbol_H-M 'C c'
_cod_original_formula_sum 'C45 H45 Mn3 N12 Ni1 O10'
_cod_database_code 4304680

loop_
_symmetry_equiv_pos_as_xyz
'x, y, z'
'x, -y, z+1/2'
'x+1/2, y+1/2, z'
'x+1/2, -y+1/2, z+1/2'

loop_
_atom_site_label
_atom_site_type_symbol
_atom_site_fract_x
_atom_site_fract_y
_atom_site_fract_z
_atom_site_U_iso_or_equiv
_atom_site_adp_type
_atom_site_occupancy
_atom_site_symmetry_multiplicity
_atom_site_calc_flag
_atom_site_refinement_flags
_atom_site_disorder_assembly
_atom_site_disorder_group
O9 O 0.40455(13) 0.95038(19) 0.9932(2) 0.0215(7) Uani 1 1 d . . .
N12 N 0.2552(3) 0.5382(3) 0.9537(5) 0.0664(17) Uani 1 1 d . . .
C23 C 0.5587(3) 0.4180(4) 1.0845(6) 0.0558(17) Uani 1 1 d . . .
H23 H 0.5758 0.4172 1.1616 0.067 Uiso 1 1 calc R . .
Mn2 Mn 0.34576(3) 0.86163(4) 0.90930(5) 0.01962(16) Uani 1 1 d . . .
Mn3 Mn 0.45510(3) 0.78542(4) 0.91262(5) 0.01957(16) Uani 1 1 d . . .
Mn1 Mn 0.37007(3) 0.67251(4) 0.94390(5) 0.01942(16) Uani 1 1 d . . .
Ni4 Ni 0.31619(3) 0.74968(4) 0.69875(4) 0.01870(14) Uani 1 1 d . . .
O1 O 0.40877(13) 0.77867(18) 0.9795(3) 0.0189(7) Uani 1 1 d . . .
O3 O 0.29283(14) 0.77035(19) 0.8143(3) 0.0199(7) Uani 1 1 d . . .
O5 O 0.51669(13) 0.70781(19) 1.0210(2) 0.0221(7) Uani 1 1 d . . .
O2 O 0.38272(14) 0.67154(19) 0.8209(2) 0.0172(7) Uani 1 1 d . . .
O7 O 0.34699(15) 0.6881(2) 1.0509(3) 0.0239(7) Uani 1 1 d . . .
O4 O 0.38196(14) 0.8423(2) 0.7919(2) 0.0195(7) Uani 1 1 d . . .
N4 N 0.28041(17) 0.9445(2) 0.8238(3) 0.0236(9) Uani 1 1 d . . .
O10 O 0.49024(13) 0.90291(19) 1.0045(2) 0.0222(7) Uani 1 1 d . . .
N7 N 0.49472(19) 0.7908(2) 0.8287(3) 0.0280(10) Uani 1 1 d . . .
O8 O 0.31894(14) 0.82443(19) 1.0252(3) 0.0225(7) Uani 1 1 d . . .
O6 O 0.46114(13) 0.61795(19) 1.0557(2) 0.0243(7) Uani 1 1 d . . .
N3 N 0.27485(17) 0.8528(2) 0.5988(3) 0.0224(9) Uani 1 1 d . . .
N1 N 0.35107(17) 0.6959(2) 0.6140(3) 0.0222(9) Uani 1 1 d . . .
N10 N 0.31999(18) 0.5706(2) 0.8896(3) 0.0249(9) Uani 1 1 d . . .
N8 N 0.5326(2) 0.7403(3) 0.8389(3) 0.0279(10) Uani 1 1 d . . .
C12 C 0.2032(2) 0.6932(3) 0.6765(4) 0.0212(10) Uani 1 1 d . . .
C37 C 0.4624(2) 0.9543(3) 1.0288(4) 0.0217(10) Uani 1 1 d . . .
N2 N 0.23872(16) 0.6752(2) 0.6362(3) 0.0195(8) Uani 1 1 d . . .
N5 N 0.29156(17) 1.0190(3) 0.8356(3) 0.0268(9) Uani 1 1 d . . .
C14 C 0.3128(2) 0.9194(3) 0.6268(4) 0.0224(10) Uani 1 1 d . . .
C40 C 0.4902(2) 1.1214(3) 0.9562(4) 0.0239(11) Uani 1 1 d . . .
C29 C 0.3045(2) 0.7422(3) 1.1489(4) 0.0253(11) Uani 1 1 d . . .
H29A H 0.3112 0.7935 1.1911 0.030 Uiso 1 1 calc R . .
H29B H 0.3282 0.6975 1.2018 0.030 Uiso 1 1 calc R . .
C13 C 0.3794(2) 0.9047(3) 0.7181(4) 0.0240(10) Uani 1 1 d . . .
H13A H 0.4024 0.8862 0.6858 0.029 Uiso 1 1 calc R . .
H13B H 0.3979 0.9565 0.7591 0.029 Uiso 1 1 calc R . .
C39 C 0.4765(2) 1.1108(3) 1.0459(4) 0.0277(11) Uani 1 1 d . . .
H39A H 0.4322 1.1164 1.0119 0.033 Uiso 1 1 calc R . .
H39B H 0.4967 1.1557 1.1006 0.033 Uiso 1 1 calc R . .
N11 N 0.2867(2) 0.5546(3) 0.9227(4) 0.0359(10) Uani 1 1 d . . .
C38 C 0.4978(2) 1.0262(3) 1.1071(4) 0.0245(11) Uani 1 1 d . . .
H38A H 0.5417 1.0189 1.1382 0.029 Uiso 1 1 calc R . .
H38B H 0.4917 1.0259 1.1689 0.029 Uiso 1 1 calc R . .
C10 C 0.1656(2) 0.5700(3) 0.5198(4) 0.0269(11) Uani 1 1 d . . .
H10 H 0.1542 0.5270 0.4676 0.032 Uiso 1 1 calc R . .
C11 C 0.2203(2) 0.6139(3) 0.5602(4) 0.0242(11) Uani 1 1 d . . .
H11 H 0.2451 0.6001 0.5333 0.029 Uiso 1 1 calc R . .
C3 C 0.4057(2) 0.5756(3) 0.6103(4) 0.0292(11) Uani 1 1 d . . .
H3 H 0.4273 0.5262 0.6440 0.035 Uiso 1 1 calc R . .
C20 C 0.5715(2) 0.6064(3) 1.1614(4) 0.0262(11) Uani 1 1 d . . .
H20A H 0.5635 0.5647 1.2020 0.031 Uiso 1 1 calc R . .
H20B H 0.5986 0.6489 1.2147 0.031 Uiso 1 1 calc R . .
C15 C 0.2923(2) 0.9958(3) 0.5746(4) 0.0253(11) Uani 1 1 d . . .
H15 H 0.3196 1.0407 0.5960 0.030 Uiso 1 1 calc R . .
C8 C 0.1477(2) 0.6529(3) 0.6366(4) 0.0309(12) Uani 1 1 d . . .
H8 H 0.1230 0.6680 0.6632 0.037 Uiso 1 1 calc R . .
C32 C 0.2136(2) 0.6250(4) 1.1979(4) 0.0431(14) Uani 1 1 d . . .
H32 H 0.2308 0.5799 1.1825 0.052 Uiso 1 1 calc R . .
N6 N 0.2994(2) 1.0905(3) 0.8437(4) 0.0420(12) Uani 1 1 d . . .
C41 C 0.5509(2) 1.1313(3) 0.9846(4) 0.0306(12) Uani 1 1 d . . .
H41 H 0.5830 1.1316 1.0601 0.037 Uiso 1 1 calc R . .
C6 C 0.3422(2) 0.7214(3) 0.5156(4) 0.0268(11) Uani 1 1 d . . .
H6 H 0.3203 0.7708 0.4831 0.032 Uiso 1 1 calc R . .
C28 C 0.3256(2) 0.7541(3) 1.0698(4) 0.0254(11) Uani 1 1 d . . .
C16 C 0.2308(2) 1.0057(3) 0.4905(4) 0.0309(12) Uani 1 1 d . . .
H16 H 0.2160 1.0572 0.4547 0.037 Uiso 1 1 calc R . .
C18 C 0.2150(2) 0.8631(3) 0.5160(4) 0.0230(10) Uani 1 1 d . . .
H18 H 0.1881 0.8176 0.4954 0.028 Uiso 1 1 calc R . .
C17 C 0.1918(2) 0.9380(3) 0.4606(4) 0.0284(11) Uani 1 1 d . . .
H17 H 0.1502 0.9429 0.4033 0.034 Uiso 1 1 calc R . .
C5 C 0.3644(2) 0.6764(3) 0.4618(4) 0.0319(12) Uani 1 1 d . . .
H5 H 0.3583 0.6956 0.3945 0.038 Uiso 1 1 calc R . .
C44 C 0.4574(2) 1.1318(3) 0.7630(4) 0.0302(12) Uani 1 1 d . . .
H44 H 0.4253 1.1318 0.6875 0.036 Uiso 1 1 calc R . .
C2 C 0.3827(2) 0.6238(3) 0.6599(4) 0.0238(11) Uani 1 1 d . . .
C31 C 0.2111(2) 0.7044(3) 1.1544(4) 0.0296(12) Uani 1 1 d . . .
C19 C 0.5112(2) 0.6467(3) 1.0730(4) 0.0228(10) Uani 1 1 d . . .
C1 C 0.3904(2) 0.5997(3) 0.7699(4) 0.0237(10) Uani 1 1 d . . .
H1A H 0.3599 0.5573 0.7564 0.028 Uiso 1 1 calc R . .
H1B H 0.4313 0.5759 0.8200 0.028 Uiso 1 1 calc R . .
C36 C 0.1856(2) 0.7685(4) 1.1815(4) 0.0411(15) Uani 1 1 d . . .
H36 H 0.1841 0.8221 1.1540 0.049 Uiso 1 1 calc R . .
C21 C 0.6035(2) 0.5645(4) 1.1095(5) 0.0450(14) Uani 1 1 d . . .
H21A H 0.6448 0.5469 1.1688 0.054 Uiso 1 1 calc R . .
H21B H 0.6075 0.6046 1.0622 0.054 Uiso 1 1 calc R . .
C4 C 0.3958(2) 0.6024(4) 0.5095(4) 0.0357(13) Uani 1 1 d . . .
H4 H 0.4103 0.5705 0.4735 0.043 Uiso 1 1 calc R . .
C42 C 0.5647(2) 1.1405(3) 0.9045(4) 0.0324(12) Uani 1 1 d . . .
H42 H 0.6057 1.1460 0.9258 0.039 Uiso 1 1 calc R . .
C43 C 0.5173(2) 1.1416(3) 0.7916(4) 0.0333(12) Uani 1 1 d . . .
H43 H 0.5260 1.1487 0.7364 0.040 Uiso 1 1 calc R . .
C26 C 0.5098(2) 0.4143(4) 0.8577(5) 0.0412(14) Uani 1 1 d . . .
H26 H 0.4934 0.4126 0.7809 0.049 Uiso 1 1 calc R . .
C33 C 0.1893(2) 0.6137(5) 1.2664(5) 0.0575(19) Uani 1 1 d . . .
H33 H 0.1903 0.5610 1.2960 0.069 Uiso 1 1 calc R . .
C9 C 0.1287(2) 0.5908(3) 0.5578(4) 0.0325(12) Uani 1 1 d . . .
H9 H 0.0913 0.5632 0.5307 0.039 Uiso 1 1 calc R . .
C35 C 0.1625(3) 0.7567(5) 1.2472(5) 0.0549(18) Uani 1 1 d . . .
H35 H 0.1454 0.8018 1.2631 0.066 Uiso 1 1 calc R . .
C30 C 0.2354(2) 0.7195(4) 1.0814(4) 0.0408(14) Uani 1 1 d . . .
H30A H 0.2121 0.7649 1.0296 0.049 Uiso 1 1 calc R . .
H30B H 0.2291 0.6693 1.0375 0.049 Uiso 1 1 calc R . .
C34 C 0.1644(3) 0.6815(6) 1.2883(5) 0.0574(19) Uani 1 1 d . . .
H34 H 0.1484 0.6743 1.3330 0.069 Uiso 1 1 calc R . .
C22 C 0.5664(2) 0.4876(3) 1.0389(5) 0.0405(14) Uani 1 1 d . . .
C25 C 0.5033(2) 0.3481(3) 0.9112(5) 0.0391(14) Uani 1 1 d . . .
H25 H 0.4821 0.3005 0.8701 0.047 Uiso 1 1 calc R . .
C24 C 0.5275(3) 0.3503(4) 1.0240(5) 0.0528(16) Uani 1 1 d . . .
H24 H 0.5222 0.3045 1.0590 0.063 Uiso 1 1 calc R . .
C45 C 0.4440(2) 1.1221(3) 0.8434(4) 0.0311(12) Uani 1 1 d . . .
H45 H 0.4029 1.1158 0.8216 0.037 Uiso 1 1 calc R . .
N9 N 0.5683(2) 0.6932(3) 0.8441(4) 0.0485(13) Uani 1 1 d . . .
C7 C 0.2286(2) 0.7615(3) 0.7657(4) 0.0247(11) Uani 1 1 d . . .
H7A H 0.2079 0.8144 0.7319 0.030 Uiso 1 1 calc R . .
H7B H 0.2208 0.7470 0.8233 0.030 Uiso 1 1 calc R . .
C27 C 0.5427(2) 0.4870(4) 0.9232(6) 0.0487(17) Uani 1 1 d . . .
H27 H 0.5483 0.5332 0.8894 0.058 Uiso 1 1 calc R . .

loop_
_atom_site_aniso_label
_atom_site_aniso_U_11
_atom_site_aniso_U_22
_atom_site_aniso_U_33
_atom_site_aniso_U_23
_atom_site_aniso_U_13
_atom_site_aniso_U_12
O9 0.0184(18) 0.0192(17) 0.0249(18) -0.0021(14) 0.0104(15) -0.0007(13)
N12 0.089(4) 0.054(4) 0.099(5) -0.032(3) 0.079(4) -0.041(3)
C23 0.079(5) 0.041(4) 0.067(4) 0.000(3) 0.052(4) 0.002(4)
Mn2 0.0198(3) 0.0183(4) 0.0230(4) -0.0015(3) 0.0131(3) -0.0004(3)
Mn3 0.0185(4) 0.0203(4) 0.0220(4) 0.0007(3) 0.0124(3) 0.0002(3)
Mn1 0.0221(4) 0.0192(4) 0.0201(4) 0.0011(3) 0.0136(3) 0.0003(3)
Ni4 0.0183(3) 0.0193(3) 0.0197(3) 0.0007(2) 0.0112(2) -0.0011(2)
O1 0.0195(17) 0.0191(17) 0.0221(18) 0.0006(13) 0.0138(15) -0.0002(13)
O3 0.0181(17) 0.0249(19) 0.0201(17) 0.0014(14) 0.0126(15) 0.0013(14)
O5 0.0185(17) 0.0210(18) 0.0257(18) 0.0051(14) 0.0113(15) 0.0039(14)
O2 0.0200(16) 0.0146(18) 0.0198(17) 0.0001(13) 0.0127(14) 0.0012(13)
O7 0.0321(18) 0.0206(18) 0.0247(18) -0.0025(14) 0.0192(16) -0.0001(14)
O4 0.0196(16) 0.0178(19) 0.0200(17) 0.0010(13) 0.0101(15) -0.0042(13)
N4 0.019(2) 0.017(2) 0.032(2) -0.0037(18) 0.0126(19) -0.0013(17)
O10 0.0216(16) 0.0232(17) 0.0225(17) -0.0014(14) 0.0125(15) -0.0005(14)
N7 0.030(2) 0.027(2) 0.035(3) 0.0050(19) 0.022(2) 0.006(2)
O8 0.0291(18) 0.0155(18) 0.0283(18) -0.0011(15) 0.0191(16) -0.0008(14)
O6 0.0242(18) 0.0241(18) 0.0230(17) 0.0009(14) 0.0117(15) 0.0026(14)
N3 0.027(2) 0.023(2) 0.019(2) 0.0013(17) 0.0139(19) 0.0001(18)
N1 0.019(2) 0.027(2) 0.019(2) -0.0028(18) 0.0094(18) -0.0037(17)
N10 0.035(2) 0.020(2) 0.028(2) -0.0027(18) 0.022(2) -0.0048(18)
N8 0.028(2) 0.035(3) 0.025(2) 0.0061(19) 0.017(2) -0.001(2)
C12 0.021(2) 0.021(3) 0.025(3) 0.003(2) 0.015(2) 0.002(2)
C37 0.024(3) 0.021(3) 0.017(2) 0.003(2) 0.009(2) 0.000(2)
N2 0.021(2) 0.019(2) 0.016(2) 0.0034(17) 0.0081(17) 0.0005(17)
N5 0.020(2) 0.033(3) 0.027(2) 0.006(2) 0.0130(19) 0.0094(19)
C14 0.023(2) 0.022(3) 0.028(3) 0.003(2) 0.018(2) -0.001(2)
C40 0.029(3) 0.012(2) 0.027(3) -0.006(2) 0.014(2) -0.002(2)
C29 0.025(3) 0.030(3) 0.024(3) -0.005(2) 0.016(2) -0.007(2)
C13 0.027(3) 0.022(3) 0.026(3) 0.003(2) 0.015(2) -0.001(2)
C39 0.029(3) 0.021(3) 0.035(3) -0.004(2) 0.019(2) -0.001(2)
N11 0.045(3) 0.031(3) 0.041(3) -0.010(2) 0.030(2) -0.016(2)
C38 0.027(3) 0.020(3) 0.027(3) 0.003(2) 0.015(2) 0.002(2)
C10 0.029(3) 0.021(3) 0.030(3) -0.003(2) 0.016(2) -0.003(2)
C11 0.028(3) 0.022(3) 0.024(3) 0.006(2) 0.015(2) 0.003(2)
C3 0.031(3) 0.034(3) 0.029(3) -0.003(2) 0.020(2) 0.000(2)
C20 0.023(3) 0.020(3) 0.025(3) 0.002(2) 0.006(2) 0.003(2)
C15 0.027(3) 0.023(3) 0.029(3) 0.001(2) 0.017(2) -0.004(2)
C8 0.018(3) 0.034(3) 0.042(3) 0.000(2) 0.018(2) 0.000(2)
C32 0.021(3) 0.061(4) 0.039(3) 0.002(3) 0.010(3) 0.001(3)
N6 0.038(3) 0.023(3) 0.056(3) 0.010(2) 0.020(2) 0.005(2)
C41 0.026(3) 0.032(3) 0.026(3) 0.001(2) 0.009(2) -0.001(2)
C6 0.028(3) 0.032(3) 0.018(2) -0.002(2) 0.011(2) -0.012(2)
C28 0.016(2) 0.036(3) 0.023(3) -0.012(2) 0.011(2) -0.008(2)
C16 0.041(3) 0.027(3) 0.036(3) 0.008(2) 0.028(3) 0.004(2)
C18 0.020(3) 0.027(3) 0.023(3) 0.000(2) 0.012(2) -0.001(2)
C17 0.022(3) 0.035(3) 0.024(3) 0.005(2) 0.010(2) 0.003(2)
C5 0.031(3) 0.041(3) 0.025(3) -0.003(2) 0.017(2) -0.005(3)
C44 0.027(3) 0.029(3) 0.022(3) -0.006(2) 0.004(2) 0.000(2)
C2 0.020(2) 0.031(3) 0.024(3) -0.003(2) 0.014(2) -0.006(2)
C31 0.024(3) 0.046(3) 0.025(3) -0.006(2) 0.017(2) -0.006(2)
C19 0.023(3) 0.023(3) 0.021(2) -0.007(2) 0.011(2) 0.003(2)
C1 0.025(3) 0.019(3) 0.033(3) -0.001(2) 0.020(2) 0.002(2)
C36 0.030(3) 0.058(4) 0.038(3) -0.011(3) 0.020(3) -0.012(3)
C21 0.033(3) 0.043(4) 0.052(4) 0.003(3) 0.018(3) 0.004(3)
C4 0.031(3) 0.055(4) 0.026(3) -0.018(3) 0.019(3) -0.010(3)
C42 0.026(3) 0.036(3) 0.030(3) 0.000(2) 0.012(2) -0.005(2)
C43 0.043(3) 0.026(3) 0.033(3) -0.003(2) 0.023(3) 0.000(2)
C26 0.033(3) 0.049(4) 0.042(3) 0.008(3) 0.021(3) 0.004(3)
C33 0.026(3) 0.088(5) 0.037(3) 0.040(3) 0.003(3) -0.005(3)
C9 0.023(3) 0.029(3) 0.039(3) -0.002(2) 0.012(2) -0.007(2)
C35 0.038(4) 0.095(6) 0.034(4) -0.020(4) 0.022(3) -0.016(4)
C30 0.032(3) 0.063(4) 0.034(3) -0.004(3) 0.022(3) -0.008(3)
C34 0.024(3) 0.121(7) 0.026(3) 0.008(4) 0.013(3) 0.008(4)
C22 0.036(3) 0.030(3) 0.043(3) -0.001(3) 0.013(3) 0.010(2)
C25 0.037(3) 0.023(3) 0.058(4) -0.010(3) 0.026(3) -0.006(2)
C24 0.055(4) 0.053(4) 0.054(4) -0.007(3) 0.032(4) -0.008(3)
C45 0.023(3) 0.021(3) 0.040(3) -0.007(2) 0.011(3) -0.002(2)
N9 0.052(3) 0.048(3) 0.069(4) 0.019(3) 0.048(3) 0.018(3)
C7 0.022(3) 0.027(3) 0.028(3) 0.001(2) 0.015(2) 0.003(2)
C27 0.028(3) 0.039(4) 0.088(5) 0.028(3) 0.037(3) 0.014(3)

loop_
_atom_type_symbol
_atom_type_description
_atom_type_scat_dispersion_real
_atom_type_scat_dispersion_imag
_atom_type_scat_source
C C 0.0033 0.0016 'International Tables Vol C Tables 4.2.6.8 and 6.1.1.4'
H H 0.0000 0.0000 'International Tables Vol C Tables 4.2.6.8 and 6.1.1.4'
Mn Mn 0.3368 0.7283 'International Tables Vol C Tables 4.2.6.8 and 6.1.1.4'
N N 0.0061 0.0033 'International Tables Vol C Tables 4.2.6.8 and 6.1.1.4'
Ni Ni 0.3393 1.1124 'International Tables Vol C Tables 4.2.6.8 and 6.1.1.4'
O O 0.0106 0.0060 'International Tables Vol C Tables 4.2.6.8 and 6.1.1.4'

loop_
_geom_angle_atom_site_label_1
_geom_angle_atom_site_label_2
_geom_angle_atom_site_label_3
_geom_angle
_geom_angle_site_symmetry_1
_geom_angle_site_symmetry_3
_geom_angle_publ_flag
C37 O9 Mn2 128.8(3) . . ?
C24 C23 C22 123.2(6) . . ?
O1 Mn2 O9 91.50(12) . . ?
O1 Mn2 O3 85.42(12) . . ?
O9 Mn2 O3 171.90(13) . . ?
O1 Mn2 N4 174.53(15) . . ?
O9 Mn2 N4 90.57(14) . . ?
O3 Mn2 N4 91.85(15) . . ?
O1 Mn2 O8 86.96(12) . . ?
O9 Mn2 O8 101.36(12) . . ?
O3 Mn2 O8 85.98(12) . . ?
N4 Mn2 O8 97.59(14) . . ?
O1 Mn2 O4 73.91(12) . . ?
O9 Mn2 O4 93.02(12) . . ?
O3 Mn2 O4 78.93(11) . . ?
N4 Mn2 O4 100.93(14) . . ?
O8 Mn2 O4 156.38(11) . . ?
O1 Mn2 Mn3 36.44(9) . . ?
O9 Mn2 Mn3 82.78(9) . . ?
O3 Mn2 Mn3 90.35(9) . . ?
N4 Mn2 Mn3 139.06(11) . . ?
O8 Mn2 Mn3 123.35(9) . . ?
O4 Mn2 Mn3 39.77(8) . . ?
O1 Mn2 Mn1 35.92(9) . . ?
O9 Mn2 Mn1 126.63(9) . . ?
O3 Mn2 Mn1 51.78(9) . . ?
N4 Mn2 Mn1 142.69(12) . . ?
O8 Mn2 Mn1 74.53(8) . . ?
O4 Mn2 Mn1 81.86(8) . . ?
Mn3 Mn2 Mn1 59.90(2) . . ?
O1 Mn3 O5 91.88(12) . . ?
O1 Mn3 O4 83.99(13) . . ?
O5 Mn3 O4 167.77(13) . . ?
O1 Mn3 N7 174.02(16) . . ?
O5 Mn3 N7 92.23(15) . . ?
O4 Mn3 N7 91.11(15) . . ?
O1 Mn3 O10 85.32(12) . . ?
O5 Mn3 O10 100.31(12) . . ?
O4 Mn3 O10 90.84(13) . . ?
N7 Mn3 O10 98.21(14) . . ?
O1 Mn3 O2 73.41(11) . . ?
O5 Mn3 O2 90.41(12) . . ?
O4 Mn3 O2 77.38(12) . . ?
N7 Mn3 O2 102.21(14) . . ?
O10 Mn3 O2 156.52(10) . . ?
O1 Mn3 Mn2 36.69(9) . . ?
O5 Mn3 Mn2 128.12(9) . . ?
O4 Mn3 Mn2 49.98(9) . . ?
N7 Mn3 Mn2 139.62(12) . . ?
O10 Mn3 Mn2 75.28(8) . . ?
O2 Mn3 Mn2 81.65(7) . . ?
O1 Mn3 Mn1 36.15(9) . . ?
O5 Mn3 Mn1 81.41(9) . . ?
O4 Mn3 Mn1 88.56(9) . . ?
N7 Mn3 Mn1 140.63(12) . . ?
O10 Mn3 Mn1 121.16(8) . . ?
O2 Mn3 Mn1 39.60(7) . . ?
Mn2 Mn3 Mn1 60.33(2) . . ?
O1 Mn1 O7 91.08(13) . . ?
O1 Mn1 O2 85.68(13) . . ?
O7 Mn1 O2 170.11(13) . . ?
O1 Mn1 N10 171.98(15) . . ?
O7 Mn1 N10 89.83(14) . . ?
O2 Mn1 N10 92.10(14) . . ?
O1 Mn1 O6 87.70(12) . . ?
O7 Mn1 O6 98.60(12) . . ?
O2 Mn1 O6 90.61(12) . . ?
N10 Mn1 O6 100.04(14) . . ?
O1 Mn1 O3 73.78(12) . . ?
O7 Mn1 O3 92.17(12) . . ?
O2 Mn1 O3 77.96(12) . . ?
N10 Mn1 O3 98.22(14) . . ?
O6 Mn1 O3 158.77(11) . . ?
O1 Mn1 Mn3 36.22(9) . . ?
O7 Mn1 Mn3 126.47(10) . . ?
O2 Mn1 Mn3 52.27(9) . . ?
N10 Mn1 Mn3 143.70(11) . . ?
O6 Mn1 Mn3 76.51(8) . . ?
O3 Mn1 Mn3 82.37(7) . . ?
O1 Mn1 Mn2 36.23(9) . . ?
O7 Mn1 Mn2 82.86(10) . . ?
O2 Mn1 Mn2 89.05(9) . . ?
N10 Mn1 Mn2 136.17(12) . . ?
O6 Mn1 Mn2 123.77(9) . . ?
O3 Mn1 Mn2 39.48(8) . . ?
Mn3 Mn1 Mn2 59.78(2) . . ?
N1 Ni4 N3 99.05(15) . . ?
N1 Ni4 O3 161.91(14) . . ?
N3 Ni4 O3 99.02(13) . . ?
N1 Ni4 N2 97.97(14) . . ?
N3 Ni4 N2 98.44(15) . . ?
O3 Ni4 N2 78.49(13) . . ?
N1 Ni4 O2 79.13(13) . . ?
N3 Ni4 O2 161.11(13) . . ?
O3 Ni4 O2 84.05(12) . . ?
N2 Ni4 O2 100.44(13) . . ?
N1 Ni4 O4 101.78(13) . . ?
N3 Ni4 O4 78.99(14) . . ?
O3 Ni4 O4 82.57(12) . . ?
N2 Ni4 O4 160.25(13) . . ?
O2 Ni4 O4 82.97(13) . . ?
Mn1 O1 Mn3 107.63(14) . . ?
Mn1 O1 Mn2 107.85(14) . . ?
Mn3 O1 Mn2 106.87(14) . . ?
C7 O3 Mn2 127.3(3) . . ?
C7 O3 Ni4 111.6(3) . . ?
Mn2 O3 Ni4 105.85(14) . . ?
C7 O3 Mn1 124.8(3) . . ?
Mn2 O3 Mn1 88.75(12) . . ?
Ni4 O3 Mn1 91.55(11) . . ?
C19 O5 Mn3 130.2(3) . . ?
C1 O2 Mn1 126.9(3) . . ?
C1 O2 Ni4 109.8(2) . . ?
Mn1 O2 Ni4 106.34(13) . . ?
C1 O2 Mn3 126.7(2) . . ?
Mn1 O2 Mn3 88.13(11) . . ?
Ni4 O2 Mn3 92.55(11) . . ?
C28 O7 Mn1 128.6(3) . . ?
C13 O4 Mn3 127.5(3) . . ?
C13 O4 Ni4 109.4(3) . . ?
Mn3 O4 Ni4 106.94(15) . . ?
C13 O4 Mn2 124.0(3) . . ?
Mn3 O4 Mn2 90.25(12) . . ?
Ni4 O4 Mn2 92.51(11) . . ?
N5 N4 Mn2 121.1(3) . . ?
C37 O10 Mn3 127.7(3) . . ?
N8 N7 Mn3 123.6(3) . . ?
C28 O8 Mn2 127.8(3) . . ?
C19 O6 Mn1 125.5(3) . . ?
C18 N3 C14 117.6(4) . . ?
C18 N3 Ni4 128.2(3) . . ?
C14 N3 Ni4 114.0(3) . . ?
C6 N1 C2 118.2(4) . . ?
C6 N1 Ni4 127.1(3) . . ?
C2 N1 Ni4 114.5(3) . . ?
N11 N10 Mn1 118.5(3) . . ?
N9 N8 N7 176.9(5) . . ?
N2 C12 C8 121.4(4) . . ?
N2 C12 C7 114.9(4) . . ?
C8 C12 C7 123.7(4) . . ?
O10 C37 O9 125.0(4) . . ?
O10 C37 C38 119.4(4) . . ?
O9 C37 C38 115.6(4) . . ?
C11 N2 C12 118.2(4) . . ?
C11 N2 Ni4 127.1(3) . . ?
C12 N2 Ni4 114.7(3) . . ?
N6 N5 N4 177.0(5) . . ?
N3 C14 C15 122.3(4) . . ?
N3 C14 C13 115.8(4) . . ?
C15 C14 C13 121.9(4) . . ?
C45 C40 C41 117.2(4) . . ?
C45 C40 C39 122.0(4) . . ?
C41 C40 C39 120.8(4) . . ?
C28 C29 C30 109.4(4) . . ?
O4 C13 C14 108.6(3) . . ?
C40 C39 C38 113.6(4) . . ?
N12 N11 N10 178.9(5) . . ?
C37 C38 C39 111.3(4) . . ?
C9 C10 C11 118.9(4) . . ?
N2 C11 C10 122.4(4) . . ?
C2 C3 C4 118.1(5) . . ?
C19 C20 C21 111.5(4) . . ?
C14 C15 C16 119.5(4) . . ?
C9 C8 C12 120.1(4) . . ?
C31 C32 C33 119.1(5) . . ?
C42 C41 C40 121.9(4) . . ?
N1 C6 C5 122.0(5) . . ?
O8 C28 O7 125.6(4) . . ?
O8 C28 C29 119.2(4) . . ?
O7 C28 C29 115.1(4) . . ?
C17 C16 C15 118.7(5) . . ?
N3 C18 C17 122.6(4) . . ?
C16 C17 C18 119.2(4) . . ?
C6 C5 C4 118.7(5) . . ?
C45 C44 C43 121.3(5) . . ?
N1 C2 C3 122.8(4) . . ?
N1 C2 C1 114.8(4) . . ?
C3 C2 C1 122.4(4) . . ?
C36 C31 C32 117.6(5) . . ?
C36 C31 C30 121.2(5) . . ?
C32 C31 C30 121.3(5) . . ?
O6 C19 O5 126.1(4) . . ?
O6 C19 C20 119.2(4) . . ?
O5 C19 C20 114.7(4) . . ?
O2 C1 C2 110.1(4) . . ?
C35 C36 C31 122.7(6) . . ?
C20 C21 C22 110.8(4) . . ?
C3 C4 C5 120.1(5) . . ?
C41 C42 C43 119.8(5) . . ?
C44 C43 C42 118.6(5) . . ?
C25 C26 C27 118.1(5) . . ?
C34 C33 C32 119.2(6) . . ?
C10 C9 C8 118.9(4) . . ?
C34 C35 C36 120.2(6) . . ?
C31 C30 C29 112.7(4) . . ?
C35 C34 C33 121.3(6) . . ?
C23 C22 C27 118.0(5) . . ?
C23 C22 C21 122.7(5) . . ?
C27 C22 C21 119.1(5) . . ?
C26 C25 C24 121.2(6) . . ?
C23 C24 C25 120.1(6) . . ?
C44 C45 C40 121.2(5) . . ?
O3 C7 C12 109.7(4) . . ?
C22 C27 C26 119.3(5) . . ?

loop_
_geom_bond_atom_site_label_1
_geom_bond_atom_site_label_2
_geom_bond_distance
_geom_bond_site_symmetry_2
_geom_bond_publ_flag
O9 C37 1.286(5) . ?
O9 Mn2 1.932(3) . ?
N12 N11 1.144(6) . ?
C23 C24 1.338(8) . ?
C23 C22 1.350(8) . ?
Mn2 O1 1.898(3) . ?
Mn2 O3 1.944(3) . ?
Mn2 N4 1.952(4) . ?
Mn2 O8 2.182(3) . ?
Mn2 O4 2.328(3) . ?
Mn2 Mn3 3.0395(9) . ?
Mn2 Mn1 3.0563(10) . ?
Mn3 O1 1.887(3) . ?
Mn3 O5 1.935(3) . ?
Mn3 O4 1.944(3) . ?
Mn3 N7 1.944(4) . ?
Mn3 O10 2.173(3) . ?
Mn3 O2 2.408(3) . ?
Mn3 Mn1 3.0432(9) . ?
Mn1 O1 1.884(3) . ?
Mn1 O7 1.922(3) . ?
Mn1 O2 1.941(3) . ?
Mn1 N10 1.949(4) . ?
Mn1 O6 2.170(3) . ?
Mn1 O3 2.402(3) . ?
Ni4 N1 2.038(4) . ?
Ni4 N3 2.046(4) . ?
Ni4 O3 2.056(3) . ?
Ni4 N2 2.058(4) . ?
Ni4 O2 2.060(3) . ?
Ni4 O4 2.084(3) . ?
O3 C7 1.409(5) . ?
O5 C19 1.273(5) . ?
O2 C1 1.423(5) . ?
O7 C28 1.281(5) . ?
O4 C13 1.417(5) . ?
N4 N5 1.210(6) . ?
O10 C37 1.253(5) . ?
N7 N8 1.209(6) . ?
O8 C28 1.250(5) . ?
O6 C19 1.259(5) . ?
N3 C18 1.345(6) . ?
N3 C14 1.346(6) . ?
N1 C6 1.347(6) . ?
N1 C2 1.350(6) . ?
N10 N11 1.206(5) . ?
N8 N9 1.158(6) . ?
C12 N2 1.346(5) . ?
C12 C8 1.374(6) . ?
C12 C7 1.520(6) . ?
C37 C38 1.506(6) . ?
N2 C11 1.335(6) . ?
N5 N6 1.150(6) . ?
C14 C15 1.370(6) . ?
C14 C13 1.500(6) . ?
C40 C45 1.378(6) . ?
C40 C41 1.393(6) . ?
C40 C39 1.504(6) . ?
C29 C28 1.500(6) . ?
C29 C30 1.533(6) . ?
C39 C38 1.532(6) . ?
C10 C9 1.363(7) . ?
C10 C11 1.385(6) . ?
C3 C2 1.373(6) . ?
C3 C4 1.377(7) . ?
C20 C19 1.506(6) . ?
C20 C21 1.524(7) . ?
C15 C16 1.375(6) . ?
C8 C9 1.366(7) . ?
C32 C31 1.391(7) . ?
C32 C33 1.422(8) . ?
C41 C42 1.368(6) . ?
C6 C5 1.377(6) . ?
C16 C17 1.371(7) . ?
C18 C17 1.372(6) . ?
C5 C4 1.378(7) . ?
C44 C45 1.367(7) . ?
C44 C43 1.373(7) . ?
C2 C1 1.510(6) . ?
C31 C36 1.376(7) . ?
C31 C30 1.491(6) . ?
C36 C35 1.362(7) . ?
C21 C22 1.539(8) . ?
C42 C43 1.387(7) . ?
C26 C25 1.359(7) . ?
C26 C27 1.434(8) . ?
C33 C34 1.375(9) . ?
C35 C34 1.320(9) . ?
C22 C27 1.404(8) . ?
C25 C24 1.366(8) . ?
